data_4021327
loop_
_publ_author_name
'Jason W. J. Kennedy'
'Dennis G. Hall'

_publ_section_title
;
 Lewis Acid Catalyzed Allylboration: Discovery, Optimization, and
 Application to the Formation of Stereogenic Quaternary Carbon Centers
;
_journal_name_full 'Journal of Organic Chemistry'
_journal_page_first 4412
_journal_page_last 4428
_journal_paper_doi 10.1021/jo049773m
_journal_volume 69
_journal_year 2004
_chemical_formula_sum 'C13 H13 Br O2'
_chemical_formula_weight 281.14
_space_group_IT_number 19
_symmetry_cell_setting orthorhombic
_symmetry_space_group_name_Hall 'P 2ac 2ab'
_symmetry_space_group_name_H-M 'P 21 21 21'
_cell_angle_alpha 90.00
_cell_angle_beta 90.00
_cell_angle_gamma 90.00
_cell_formula_units_Z 4
_cell_length_a 10.0541(8)
_cell_length_b 11.0212(9)
_cell_length_c 11.2992(9)
_cell_measurement_temperature 193(2)
_cell_volume 1252.04(17)
_diffrn_ambient_temperature 193(2)
_exptl_crystal_density_diffrn 1.491
_cod_depositor_comments
;
The following automatic conversions were performed:
'_symmetry_cell_setting' value 'Orthorhombic' changed to 'orthorhombic'
according to '/home/saulius/struct/CIF-dictionaries/cif_core.dic'
dictionary named 'cif_core.dic' version 2.4.1 from 2010-06-29.

Automatic conversion script
Id: cif_fix_enum 1527 2010-12-29 10:47:43Z saulius 
;
_cod_database_code 4021327

loop_
_symmetry_equiv_pos_as_xyz
'x, y, z'
'-x+1/2, -y, z+1/2'
'-x, y+1/2, -z+1/2'
'x+1/2, -y+1/2, -z'

loop_
_atom_site_label
_atom_site_type_symbol
_atom_site_fract_x
_atom_site_fract_y
_atom_site_fract_z
_atom_site_U_iso_or_equiv
_atom_site_adp_type
_atom_site_occupancy
_atom_site_symmetry_multiplicity
_atom_site_calc_flag
_atom_site_refinement_flags
_atom_site_disorder_assembly
_atom_site_disorder_group
Br Br -0.14011(3) 0.89797(3) -0.00346(3) 0.05769(13) Uani 1 1 d . . .
O1 O 0.00538(19) 0.78646(19) 0.57615(16) 0.0398(5) Uani 1 1 d . . .
O2 O -0.12167(18) 0.8743(2) 0.71389(18) 0.0461(5) Uani 1 1 d . . .
C1 C -0.0281(3) 0.8801(3) 0.6461(2) 0.0335(6) Uani 1 1 d . . .
C2 C 0.0625(3) 0.9832(3) 0.6248(2) 0.0316(6) Uani 1 1 d . . .
C3 C 0.1733(3) 0.9372(3) 0.5474(2) 0.0332(6) Uani 1 1 d . . .
C4 C 0.1071(2) 0.8234(2) 0.4911(3) 0.0346(6) Uani 1 1 d . . .
H4 H 0.1751 0.7575 0.4853 0.042 Uiso 1 1 calc R . .
C5 C 0.0435(3) 1.0917(3) 0.6718(3) 0.0497(8) Uani 1 1 d . . .
H5A H -0.0310 1.1058 0.7216 0.060 Uiso 1 1 calc R . .
H5B H 0.1044 1.1555 0.6557 0.060 Uiso 1 1 calc R . .
C6 C 0.2893(3) 0.8953(4) 0.6263(2) 0.0454(7) Uani 1 1 d . . .
H6A H 0.2564 0.8376 0.6855 0.054 Uiso 1 1 calc R . .
H6B H 0.3283 0.9657 0.6665 0.054 Uiso 1 1 calc R . .
H6C H 0.3572 0.8560 0.5774 0.054 Uiso 1 1 calc R . .
C7 C 0.2237(3) 1.0294(3) 0.4579(2) 0.0429(8) Uani 1 1 d . . .
H7A H 0.2645 1.0979 0.4998 0.051 Uiso 1 1 calc R . .
H7B H 0.1491 1.0588 0.4100 0.051 Uiso 1 1 calc R . .
H7C H 0.2899 0.9912 0.4064 0.051 Uiso 1 1 calc R . .
C11 C 0.0426(2) 0.8394(3) 0.3717(2) 0.0310(6) Uani 1 1 d . . .
C12 C -0.0660(3) 0.9156(3) 0.3564(2) 0.0371(7) Uani 1 1 d . . .
H12 H -0.1019 0.9573 0.4227 0.044 Uiso 1 1 calc R . .
C13 C -0.1231(3) 0.9317(3) 0.2454(2) 0.0391(7) Uani 1 1 d . . .
H13 H -0.1973 0.9841 0.2354 0.047 Uiso 1 1 calc R . .
C14 C -0.0702(3) 0.8707(2) 0.1510(2) 0.0345(6) Uani 1 1 d . . .
C15 C 0.0361(2) 0.7931(3) 0.1635(3) 0.0359(6) Uani 1 1 d . . .
H15 H 0.0701 0.7502 0.0972 0.043 Uiso 1 1 calc R . .
C16 C 0.0923(3) 0.7789(3) 0.2737(3) 0.0342(6) Uani 1 1 d . . .
H16 H 0.1667 0.7265 0.2827 0.041 Uiso 1 1 calc R . .

loop_
_atom_site_aniso_label
_atom_site_aniso_U_11
_atom_site_aniso_U_22
_atom_site_aniso_U_33
_atom_site_aniso_U_23
_atom_site_aniso_U_13
_atom_site_aniso_U_12
Br 0.0702(2) 0.0613(2) 0.04158(18) 0.0005(2) -0.02078(18) 0.00265(18)
O1 0.0502(12) 0.0333(10) 0.0358(11) 0.0012(10) -0.0006(9) -0.0090(11)
O2 0.0376(10) 0.0559(13) 0.0449(11) 0.0074(10) 0.0048(9) -0.0047(11)
C1 0.0337(14) 0.0351(16) 0.0318(14) 0.0042(13) -0.0058(12) 0.0020(14)
C2 0.0298(14) 0.0340(14) 0.0311(13) 0.0011(12) -0.0023(11) 0.0001(13)
C3 0.0316(14) 0.0363(15) 0.0318(13) -0.0013(12) -0.0001(11) 0.0031(13)
C4 0.0361(13) 0.0316(13) 0.0360(14) -0.0004(14) -0.0010(14) 0.0024(11)
C5 0.0491(17) 0.0426(18) 0.0574(19) -0.0089(17) 0.0094(14) -0.0008(17)
C6 0.0380(15) 0.0576(19) 0.0405(16) -0.0059(18) -0.0085(12) 0.0067(17)
C7 0.0372(16) 0.052(2) 0.0391(16) -0.0007(14) 0.0005(12) -0.0092(15)
C11 0.0272(13) 0.0308(14) 0.0350(15) -0.0037(12) -0.0026(11) 0.0035(12)
C12 0.0372(15) 0.0367(17) 0.0372(15) -0.0067(14) -0.0010(12) 0.0105(15)
C13 0.0350(15) 0.0360(15) 0.0464(16) -0.0005(13) -0.0087(13) 0.0071(14)
C14 0.0361(13) 0.0353(16) 0.0320(14) 0.0023(12) -0.0090(12) -0.0079(13)
C15 0.0364(15) 0.0371(15) 0.0341(14) -0.0045(14) 0.0028(12) -0.0024(14)
C16 0.0293(12) 0.0309(13) 0.0424(16) -0.0021(13) -0.0008(12) 0.0025(13)

loop_
_geom_bond_atom_site_label_1
_geom_bond_atom_site_label_2
_geom_bond_distance
_geom_bond_site_symmetry_2
_geom_bond_publ_flag
Br C14 1.906(3) . ?
O1 C1 1.343(3) . ?
O1 C4 1.461(3) . ?
O2 C1 1.214(3) . ?
C1 C2 1.476(4) . ?
C2 C5 1.322(4) . ?
C2 C3 1.504(4) . ?
C3 C7 1.521(4) . ?
C3 C6 1.540(4) . ?
C3 C4 1.556(4) . ?
C4 C11 1.507(4) . ?
C11 C16 1.386(4) . ?
C11 C12 1.389(4) . ?
C12 C13 1.390(4) . ?
C13 C14 1.368(4) . ?
C14 C15 1.376(4) . ?
C15 C16 1.376(4) . ?

loop_
_cod_related_entry_id
_cod_related_entry_database
_cod_related_entry_code
1 ChemSpider 21176712
